data_4129405
loop_
_publ_author_name
'Breitler, Simon'
'Carreira, Erick M.'

_publ_section_title
;
 Formaldehyde N,N-dialkylhydrazones as neutral formyl anion equivalents in
 iridium-catalyzed asymmetric allylic substitution.
;
_journal_issue 16
_journal_name_full 'Journal of the American Chemical Society'
_journal_page_first 5296
_journal_page_last 5299
_journal_paper_doi 10.1021/jacs.5b01951
_journal_volume 137
_journal_year 2015
_chemical_absolute_configuration ad
_chemical_formula_moiety 'C16 H16 S2'
_chemical_formula_sum 'C16 H16 S2'
_chemical_formula_weight 272.41
_chemical_melting_point '84-86&#x00B0;C (hexane)'
_chemical_name_systematic (R)-2-(-(naphtalen-2-yl)allyl)-1,3-dithiolane
_space_group_crystal_system orthorhombic
_space_group_IT_number 19
_space_group_name_Hall 'P 2ac 2ab'
_space_group_name_H-M_alt 'P 21 21 21'
_atom_sites_solution_hydrogens geom
_atom_sites_solution_primary iterative
_audit_creation_date 2014-12-08
_audit_creation_method
;
Olex2 1.2
(compiled 2014.11.28 svn.r3106 for OlexSys, GUI svn.r4959)
;
_cell_angle_alpha 90
_cell_angle_beta 90
_cell_angle_gamma 90
_cell_formula_units_Z 4
_cell_length_a 5.59320(10)
_cell_length_b 11.2720(2)
_cell_length_c 22.6456(4)
_cell_measurement_reflns_used 7175
_cell_measurement_temperature 223.2(2)
_cell_measurement_theta_max 67.15
_cell_measurement_theta_min 3.90
_cell_volume 1427.73(4)
_computing_cell_refinement 'Bruker SAINT'
_computing_data_collection 'Bruker APEX2'
_computing_data_reduction 'Bruker SAINT'
_computing_molecular_graphics 'Olex2 (Dolomanov et al., 2009)'
_computing_publication_material 'Olex2 (Dolomanov et al., 2009)'
_computing_structure_refinement 'XL (Sheldrick, 2008)'
_computing_structure_solution 'XS (Sheldrick, 2008)'
_diffrn_ambient_temperature 223.2(2)
_diffrn_detector 'Bruker APEX2 area detector'
_diffrn_detector_area_resol_mean 8.33
_diffrn_detector_type 'CCD area detector'
_diffrn_measured_fraction_theta_full 0.982
_diffrn_measured_fraction_theta_max 0.990
_diffrn_measurement_device 'kappa-stage diffractometer'
_diffrn_measurement_device_type 'Bruker Kappa Apex2 Duo'
_diffrn_measurement_method '\w and \f scans'
_diffrn_radiation_monochromator 'double mirror optics'
_diffrn_radiation_probe x-ray
_diffrn_radiation_type CuK\a
_diffrn_radiation_wavelength 1.54178
_diffrn_reflns_av_R_equivalents 0.0388
_diffrn_reflns_av_unetI/netI 0.0238
_diffrn_reflns_Laue_measured_fraction_full 0.982
_diffrn_reflns_Laue_measured_fraction_max 0.990
_diffrn_reflns_limit_h_max 6
_diffrn_reflns_limit_h_min -6
_diffrn_reflns_limit_k_max 13
_diffrn_reflns_limit_k_min -9
_diffrn_reflns_limit_l_max 26
_diffrn_reflns_limit_l_min -26
_diffrn_reflns_number 19292
_diffrn_reflns_point_group_measured_fraction_full 0.980
_diffrn_reflns_point_group_measured_fraction_max 0.989
_diffrn_reflns_theta_full 67.679
_diffrn_reflns_theta_max 67.272
_diffrn_reflns_theta_min 3.904
_diffrn_source 'microfocus sealed X-ray tube'
_diffrn_source_type 'Incoatec I\ms'
_diffrn_standards_number 0
_exptl_absorpt_coefficient_mu 3.191
_exptl_absorpt_correction_T_max 0.7413
_exptl_absorpt_correction_T_min 0.6393
_exptl_absorpt_correction_type multi-scan
_exptl_absorpt_process_details
;
SADABS-2012/1 (Bruker,2012) was used for absorption correction.
wR2(int) was 0.0746 before and 0.0596 after correction.
The Ratio of minimum to maximum transmission is 0.8624.
The \l/2 correction factor is 0.0015.
;
_exptl_crystal_colour 'clear colourless'
_exptl_crystal_colour_lustre clear
_exptl_crystal_colour_primary colourless
_exptl_crystal_density_diffrn 1.267
_exptl_crystal_description plate
_exptl_crystal_F_000 576
_exptl_crystal_size_max 0.115
_exptl_crystal_size_mid 0.105
_exptl_crystal_size_min 0.025
_refine_diff_density_max 0.276
_refine_diff_density_min -0.279
_refine_diff_density_rms 0.034
_refine_ls_abs_structure_details
;
 Flack x determined using 947 quotients [(I+)-(I-)]/[(I+)+(I-)]
 (Parsons, Flack and Wagner, Acta Cryst. B69 (2013) 249-259).
;
_refine_ls_abs_structure_Flack 0.038(7)
_refine_ls_extinction_method none
_refine_ls_goodness_of_fit_ref 1.045
_refine_ls_hydrogen_treatment constr
_refine_ls_matrix_type full
_refine_ls_number_parameters 182
_refine_ls_number_reflns 2529
_refine_ls_number_restraints 219
_refine_ls_restrained_S_all 1.033
_refine_ls_R_factor_all 0.0337
_refine_ls_R_factor_gt 0.0313
_refine_ls_shift/su_max 0.001
_refine_ls_shift/su_mean 0.000
_refine_ls_structure_factor_coef Fsqd
_refine_ls_weighting_details 'w=1/[\s^2^(Fo^2^)+(0.0390P)^2^+0.3147P] where P=(Fo^2^+2Fc^2^)/3'
_refine_ls_weighting_scheme calc
_refine_ls_wR_factor_gt 0.0781
_refine_ls_wR_factor_ref 0.0804
_reflns_Friedel_coverage 0.684
_reflns_Friedel_fraction_full 0.977
_reflns_Friedel_fraction_max 0.988
_reflns_number_gt 2396
_reflns_number_total 2529
_reflns_threshold_expression 'I > 2\s(I)'
_cod_data_source_file ja5b01951_si_002.cif
_cod_data_source_block cu_ca031214_1_1_0m
_cod_database_code 4129405
_shelxl_version_number 2014/6
_shelx_space_group_comment
;
The symmetry employed for this shelxl refinement is uniquely defined
by the following loop, which should always be used as a source of
symmetry information in preference to the above space-group names.
They are only intended as comments.
;
_shelx_estimated_absorpt_t_max 0.924
_shelx_estimated_absorpt_t_min 0.710
_olex2_refinement_description
;
1. Fixed Uiso
 At 1.2 times of:
  All C(H) groups, All C(H,H) groups
2. Restrained distances
 S2-C10 \\sim S2-C10A
 with sigma of 0.02
 S1-C9 \\sim S1-C9A
 with sigma of 0.02
 C9-C10A \\sim C9A-C10
 with sigma of 0.02
3. Rigid bond restraints
 All non-hydrogen atoms
 with sigma for 1-2 distances of 0.01 and sigma for 1-3 distances of 0.01
4. Rigid body (RIGU) restrains
 All non-hydrogen atoms
 with sigma for 1-2 distances of 0.004 and sigma for 1-3 distances of 0.004
5. Others
 Sof(C9)=Sof(H9A)=Sof(H9B)=Sof(C10A)=Sof(H10C)=Sof(H10D)=1-FVAR(1)
 Sof(C10)=Sof(H10A)=Sof(H10B)=Sof(C9A)=Sof(H9AA)=Sof(H9AB)=FVAR(1)
6.a Ternary CH refined with riding coordinates:
 C7(H7), C8(H8)
6.b Secondary CH2 refined with riding coordinates:
 C9(H9A,H9B), C10(H10A,H10B), C10A(H10C,H10D), C9A(H9AA,H9AB)
6.c Aromatic/amide H refined with riding coordinates:
 C1(H1), C2(H2), C3(H3), C5(H5), C11(H11), C13(H13), C15(H15), C16(H16)
6.d X=CH2 refined with riding coordinates:
 C12(H12A,H12B)
;
_olex2_date_sample_data_collection 3.12.2014
_olex2_date_sample_submission 3.12.2014
_olex2_submission_original_sample_id ca031214
_olex2_submission_special_instructions 'No special instructions were received'

loop_
_space_group_symop_operation_xyz
'x, y, z'
'x+1/2, -y+1/2, -z'
'-x, y+1/2, -z+1/2'
'-x+1/2, -y, z+1/2'

loop_
_atom_site_label
_atom_site_type_symbol
_atom_site_fract_x
_atom_site_fract_y
_atom_site_fract_z
_atom_site_U_iso_or_equiv
_atom_site_adp_type
_atom_site_occupancy
_atom_site_site_symmetry_order
_atom_site_calc_flag
_atom_site_refinement_flags_posn
_atom_site_refinement_flags_adp
_atom_site_refinement_flags_occupancy
_atom_site_disorder_assembly
_atom_site_disorder_group
S1 S 0.43426(18) 0.69584(6) 0.64293(4) 0.0684(3) Uani 1 1 d D U . . .
S2 S 0.45540(17) 0.46448(6) 0.70361(3) 0.0590(2) Uani 1 1 d D U . . .
C1 C 0.9553(7) -0.0576(3) 0.61816(15) 0.0672(8) Uani 1 1 d . U . . .
H1 H 0.9623 -0.1409 0.6189 0.081 Uiso 1 1 calc R . . . .
C2 C 1.1289(6) 0.0088(3) 0.6465(2) 0.0788(10) Uani 1 1 d . U . . .
H2 H 1.2576 -0.0299 0.6649 0.095 Uiso 1 1 calc R . . . .
C3 C 1.1162(6) 0.1298(3) 0.64815(19) 0.0722(10) Uani 1 1 d . U . . .
H3 H 1.2337 0.1731 0.6686 0.087 Uiso 1 1 calc R . . . .
C4 C 0.9285(5) 0.1906(2) 0.61944(12) 0.0467(6) Uani 1 1 d . U . . .
C5 C 0.9063(5) 0.3156(2) 0.62133(12) 0.0472(6) Uani 1 1 d . U . . .
H5 H 1.0200 0.3599 0.6425 0.057 Uiso 1 1 calc R . . . .
C6 C 0.7252(4) 0.3739(2) 0.59343(11) 0.0405(6) Uani 1 1 d . U . . .
C7 C 0.6986(5) 0.5070(2) 0.59888(11) 0.0432(6) Uani 1 1 d . U . . .
H7 H 0.8346 0.5373 0.6224 0.052 Uiso 1 1 calc R . . . .
C8 C 0.4666(5) 0.5372(2) 0.63184(11) 0.0442(6) Uani 1 1 d . U . . .
H8 H 0.3298 0.5089 0.6079 0.053 Uiso 1 1 calc R . . . .
C9 C 0.251(2) 0.6850(12) 0.7085(5) 0.074(3) Uani 0.56(2) 1 d D U P A 2
H9A H 0.2390 0.7618 0.7286 0.089 Uiso 0.56(2) 1 calc R . P A 2
H9B H 0.0895 0.6571 0.6988 0.089 Uiso 0.56(2) 1 calc R . P A 2
C10 C 0.258(3) 0.5665(10) 0.7366(7) 0.075(3) Uani 0.44(2) 1 d D U P A 1
H10A H 0.0944 0.5527 0.7229 0.090 Uiso 0.44(2) 1 calc R . P A 1
H10B H 0.2620 0.5584 0.7797 0.090 Uiso 0.44(2) 1 calc R . P A 1
C11 C 0.7030(6) 0.5676(3) 0.53961(13) 0.0567(7) Uani 1 1 d . U . . .
H11 H 0.5833 0.5475 0.5123 0.068 Uiso 1 1 calc R . . . .
C12 C 0.8614(7) 0.6461(3) 0.52365(16) 0.0698(10) Uani 1 1 d . U . . .
H12A H 0.9836 0.6684 0.5499 0.084 Uiso 1 1 calc R . . . .
H12B H 0.8535 0.6805 0.4859 0.084 Uiso 1 1 calc R . . . .
C13 C 0.7758(6) -0.0020(3) 0.58939(13) 0.0601(8) Uani 1 1 d . U . . .
H13 H 0.6603 -0.0476 0.5696 0.072 Uiso 1 1 calc R . . . .
C14 C 0.7574(5) 0.1237(2) 0.58837(11) 0.0468(6) Uani 1 1 d . U . . .
C15 C 0.5756(6) 0.1855(3) 0.55794(11) 0.0557(7) Uani 1 1 d . U . . .
H15 H 0.4631 0.1426 0.5357 0.067 Uiso 1 1 calc R . . . .
C16 C 0.5603(6) 0.3059(3) 0.56024(11) 0.0521(6) Uani 1 1 d . U . . .
H16 H 0.4377 0.3447 0.5394 0.062 Uiso 1 1 calc R . . . .
C10A C 0.382(4) 0.5954(10) 0.7462(4) 0.089(4) Uani 0.56(2) 1 d D U P A 2
H10C H 0.2820 0.5730 0.7799 0.106 Uiso 0.56(2) 1 calc R . P A 2
H10D H 0.5293 0.6312 0.7616 0.106 Uiso 0.56(2) 1 calc R . P A 2
C9A C 0.343(4) 0.6890(14) 0.7183(7) 0.087(6) Uani 0.44(2) 1 d D U P A 1
H9AA H 0.4768 0.7125 0.7436 0.104 Uiso 0.44(2) 1 calc R . P A 1
H9AB H 0.2126 0.7459 0.7247 0.104 Uiso 0.44(2) 1 calc R . P A 1

loop_
_atom_site_aniso_label
_atom_site_aniso_U_11
_atom_site_aniso_U_22
_atom_site_aniso_U_33
_atom_site_aniso_U_23
_atom_site_aniso_U_13
_atom_site_aniso_U_12
S1 0.0862(6) 0.0426(4) 0.0764(5) 0.0085(3) 0.0115(5) 0.0102(4)
S2 0.0867(5) 0.0503(4) 0.0400(3) 0.0069(3) 0.0063(4) 0.0020(4)
C1 0.075(2) 0.0461(15) 0.081(2) 0.0000(14) 0.0113(18) 0.0105(16)
C2 0.063(2) 0.0570(19) 0.116(3) 0.0192(19) -0.006(2) 0.0101(15)
C3 0.0502(18) 0.0553(17) 0.111(3) 0.0175(18) -0.0127(18) -0.0014(13)
C4 0.0391(12) 0.0471(13) 0.0539(14) 0.0086(11) 0.0057(12) -0.0027(12)
C5 0.0386(13) 0.0473(14) 0.0556(15) 0.0083(11) -0.0038(12) -0.0074(11)
C6 0.0397(13) 0.0477(13) 0.0342(12) 0.0060(10) 0.0034(11) -0.0014(10)
C7 0.0409(13) 0.0469(14) 0.0418(13) 0.0090(10) -0.0035(11) -0.0018(11)
C8 0.0465(13) 0.0443(13) 0.0417(12) 0.0057(10) -0.0029(11) -0.0008(11)
C9 0.097(7) 0.058(4) 0.067(5) -0.012(4) 0.016(5) 0.009(4)
C10 0.093(8) 0.082(6) 0.052(6) 0.001(4) 0.016(5) 0.012(5)
C11 0.0624(18) 0.0575(17) 0.0501(16) 0.0169(13) 0.0060(13) 0.0080(15)
C12 0.085(2) 0.0551(18) 0.069(2) 0.0195(15) 0.0244(18) 0.0079(16)
C13 0.073(2) 0.0519(16) 0.0553(17) -0.0141(13) 0.0075(16) -0.0003(14)
C14 0.0512(15) 0.0498(14) 0.0394(14) -0.0042(11) 0.0104(12) 0.0003(12)
C15 0.0639(17) 0.0599(16) 0.0434(14) -0.0126(12) -0.0108(14) -0.0022(16)
C16 0.0554(16) 0.0604(15) 0.0404(13) -0.0026(11) -0.0115(13) 0.0050(15)
C10A 0.139(11) 0.074(5) 0.052(4) -0.008(3) 0.003(5) 0.015(6)
C9A 0.131(15) 0.057(5) 0.072(6) -0.020(4) -0.002(7) 0.012(7)

loop_
_atom_type_symbol
_atom_type_description
_atom_type_scat_dispersion_real
_atom_type_scat_dispersion_imag
_atom_type_scat_source
C C 0.0181 0.0091 'International Tables Vol C Tables 4.2.6.8 and 6.1.1.4'
H H 0.0000 0.0000 'International Tables Vol C Tables 4.2.6.8 and 6.1.1.4'
S S 0.3331 0.5567 'International Tables Vol C Tables 4.2.6.8 and 6.1.1.4'

loop_
_geom_angle_atom_site_label_1
_geom_angle_atom_site_label_2
_geom_angle_atom_site_label_3
_geom_angle
C9 S1 C8 96.0(4)
C9A S1 C8 96.8(5)
C10 S2 C8 96.1(4)
C10A S2 C8 96.7(3)
C2 C1 H1 120.2
C13 C1 H1 120.2
C13 C1 C2 119.6(3)
C1 C2 H2 119.5
C3 C2 C1 121.1(3)
C3 C2 H2 119.5
C2 C3 H3 119.7
C2 C3 C4 120.7(3)
C4 C3 H3 119.7
C3 C4 C5 122.3(3)
C14 C4 C3 118.5(3)
C14 C4 C5 119.3(2)
C4 C5 H5 119.0
C6 C5 C4 122.1(3)
C6 C5 H5 119.0
C5 C6 C7 120.9(2)
C5 C6 C16 118.0(3)
C16 C6 C7 121.1(2)
C6 C7 H7 108.1
C6 C7 C8 110.1(2)
C8 C7 H7 108.1
C11 C7 C6 112.1(2)
C11 C7 H7 108.1
C11 C7 C8 110.3(2)
S1 C8 S2 108.45(13)
S1 C8 H8 108.4
S2 C8 H8 108.4
C7 C8 S1 111.71(17)
C7 C8 S2 111.30(17)
C7 C8 H8 108.4
S1 C9 H9A 111.1
S1 C9 H9B 111.1
H9A C9 H9B 109.0
C10A C9 S1 103.4(9)
C10A C9 H9A 111.1
C10A C9 H9B 111.1
S2 C10 H10A 110.4
S2 C10 H10B 110.4
H10A C10 H10B 108.6
C9A C10 S2 106.6(11)
C9A C10 H10A 110.4
C9A C10 H10B 110.4
C7 C11 H11 117.7
C12 C11 C7 124.5(3)
C12 C11 H11 117.7
C11 C12 H12A 120.0
C11 C12 H12B 120.0
H12A C12 H12B 120.0
C1 C13 H13 119.2
C1 C13 C14 121.6(3)
C14 C13 H13 119.2
C4 C14 C13 118.5(3)
C4 C14 C15 118.0(3)
C15 C14 C13 123.5(3)
C14 C15 H15 119.4
C16 C15 C14 121.2(3)
C16 C15 H15 119.4
C6 C16 H16 119.4
C15 C16 C6 121.3(3)
C15 C16 H16 119.4
S2 C10A H10C 109.5
S2 C10A H10D 109.5
C9 C10A S2 110.7(8)
C9 C10A H10C 109.5
C9 C10A H10D 109.5
H10C C10A H10D 108.1
S1 C9A H9AA 109.0
S1 C9A H9AB 109.0
C10 C9A S1 112.9(11)
C10 C9A H9AA 109.0
C10 C9A H9AB 109.0
H9AA C9A H9AB 107.8

loop_
_geom_bond_atom_site_label_1
_geom_bond_atom_site_label_2
_geom_bond_distance
S1 C8 1.815(3)
S1 C9 1.809(10)
S1 C9A 1.785(14)
S2 C8 1.821(2)
S2 C10 1.759(10)
S2 C10A 1.810(8)
C1 H1 0.9400
C1 C2 1.384(5)
C1 C13 1.351(5)
C2 H2 0.9400
C2 C3 1.366(5)
C3 H3 0.9400
C3 C4 1.412(4)
C4 C5 1.416(4)
C4 C14 1.407(4)
C5 H5 0.9400
C5 C6 1.362(4)
C6 C7 1.512(4)
C6 C16 1.416(4)
C7 H7 0.9900
C7 C8 1.535(4)
C7 C11 1.507(4)
C8 H8 0.9900
C9 H9A 0.9800
C9 H9B 0.9800
C9 C10A 1.514(14)
C10 H10A 0.9800
C10 H10B 0.9800
C10 C9A 1.516(16)
C11 H11 0.9400
C11 C12 1.303(5)
C12 H12A 0.9400
C12 H12B 0.9400
C13 H13 0.9400
C13 C14 1.421(4)
C14 C15 1.412(4)
C15 H15 0.9400
C15 C16 1.361(4)
C16 H16 0.9400
C10A H10C 0.9800
C10A H10D 0.9800
C9A H9AA 0.9800
C9A H9AB 0.9800

loop_
_geom_torsion_atom_site_label_1
_geom_torsion_atom_site_label_2
_geom_torsion_atom_site_label_3
_geom_torsion_atom_site_label_4
_geom_torsion
S1 C9 C10A S2 -49.3(18)
S2 C10 C9A S1 41(2)
C1 C2 C3 C4 -1.8(6)
C1 C13 C14 C4 -1.5(4)
C1 C13 C14 C15 178.7(3)
C2 C1 C13 C14 -1.3(5)
C2 C3 C4 C5 178.5(3)
C2 C3 C4 C14 -1.0(5)
C3 C4 C5 C6 179.8(3)
C3 C4 C14 C13 2.6(4)
C3 C4 C14 C15 -177.6(3)
C4 C5 C6 C7 176.8(2)
C4 C5 C6 C16 -2.0(4)
C4 C14 C15 C16 -2.4(4)
C5 C4 C14 C13 -176.9(3)
C5 C4 C14 C15 2.9(4)
C5 C6 C7 C8 -114.4(3)
C5 C6 C7 C11 122.5(3)
C5 C6 C16 C15 2.5(4)
C6 C7 C8 S1 176.98(18)
C6 C7 C8 S2 55.6(2)
C6 C7 C11 C12 -119.0(3)
C7 C6 C16 C15 -176.2(3)
C8 S1 C9 C10A 47.6(13)
C8 S1 C9A C10 -17(2)
C8 S2 C10 C9A -43.3(17)
C8 S2 C10A C9 26.9(15)
C8 C7 C11 C12 118.0(3)
C9 S1 C8 S2 -30.3(5)
C9 S1 C8 C7 -153.3(5)
C10 S2 C8 S1 32.1(7)
C10 S2 C8 C7 155.4(7)
C11 C7 C8 S1 -58.9(3)
C11 C7 C8 S2 179.7(2)
C13 C1 C2 C3 2.9(6)
C13 C14 C15 C16 177.4(3)
C14 C4 C5 C6 -0.7(4)
C14 C15 C16 C6 -0.3(5)
C16 C6 C7 C8 64.2(3)
C16 C6 C7 C11 -58.9(3)
C10A S2 C8 S1 6.2(7)
C10A S2 C8 C7 129.5(7)
C9A S1 C8 S2 -12.2(8)
C9A S1 C8 C7 -135.2(8)
